data_7204718
loop_
_publ_author_name
'Nakamura, A.'
'Sato, T.'
'Kuroda, R.'

_publ_section_title
;
 Novel layered structures of the crystals based on
 C-methylcalix[4]resorcinarene formed at high temperatureElectronic
 supplementary information (ESI) available: Structures of compounds 8,
 9, 10 and 12 (4 figures). See
 http://www.rsc.org/suppdata/ce/b3/b307471d/
;
_journal_issue 56
_journal_name_full CrystEngComm
_journal_page_first 318
_journal_paper_doi 10.1039/b307471d
_journal_volume 5
_journal_year 2003
_chemical_formula_sum 'C52 H56 N2 O9'
_chemical_formula_weight 852.99
_chemical_name_systematic
;
?
;
_space_group_IT_number 2
_symmetry_cell_setting triclinic
_symmetry_space_group_name_Hall '-P 1'
_symmetry_space_group_name_H-M 'P -1'
_atom_sites_solution_hydrogens geom
_atom_sites_solution_primary direct
_atom_sites_solution_secondary difmap
_audit_creation_method SHELXL-97
_cell_angle_alpha 71.7800(10)
_cell_angle_beta 75.0100(10)
_cell_angle_gamma 65.8730(10)
_cell_formula_units_Z 2
_cell_length_a 11.5406(6)
_cell_length_b 14.0385(8)
_cell_length_c 15.6820(9)
_cell_measurement_reflns_used 13854
_cell_measurement_temperature 116(2)
_cell_measurement_theta_max 27.92
_cell_measurement_theta_min 1.38
_cell_volume 2177.2(2)
_computing_cell_refinement 'Bruker SMART'
_computing_data_collection 'Bruker SMART'
_computing_data_reduction 'Bruker SMART'
_computing_structure_refinement 'SHELXL-97 (Sheldrick, 1997)'
_computing_structure_solution 'SHELXS-97 (Sheldrick, 1997)'
_diffrn_ambient_temperature 116(2)
_diffrn_measured_fraction_theta_full 0.923
_diffrn_measured_fraction_theta_max 0.923
_diffrn_measurement_device_type 'CCD area detector'
_diffrn_measurement_method '\w scans'
_diffrn_radiation_monochromator graphite
_diffrn_radiation_source 'fine-focus sealed tube'
_diffrn_radiation_type MoK\a
_diffrn_radiation_wavelength 0.71073
_diffrn_reflns_av_R_equivalents 0.0291
_diffrn_reflns_av_sigmaI/netI 0.0536
_diffrn_reflns_limit_h_max 15
_diffrn_reflns_limit_h_min -11
_diffrn_reflns_limit_k_max 18
_diffrn_reflns_limit_k_min -12
_diffrn_reflns_limit_l_max 20
_diffrn_reflns_limit_l_min -19
_diffrn_reflns_number 13854
_diffrn_reflns_theta_full 27.92
_diffrn_reflns_theta_max 27.92
_diffrn_reflns_theta_min 1.38
_exptl_absorpt_coefficient_mu 0.089
_exptl_absorpt_correction_type none
_exptl_crystal_colour brown
_exptl_crystal_density_diffrn 1.301
_exptl_crystal_density_method 'not measured'
_exptl_crystal_description plate
_exptl_crystal_F_000 908
_exptl_crystal_size_max 0.50
_exptl_crystal_size_mid 0.30
_exptl_crystal_size_min 0.08
_refine_diff_density_max 0.338
_refine_diff_density_min -0.264
_refine_diff_density_rms 0.048
_refine_ls_extinction_method none
_refine_ls_goodness_of_fit_ref 1.061
_refine_ls_hydrogen_treatment mixed
_refine_ls_matrix_type full
_refine_ls_number_parameters 610
_refine_ls_number_reflns 9628
_refine_ls_number_restraints 0
_refine_ls_restrained_S_all 1.061
_refine_ls_R_factor_all 0.0662
_refine_ls_R_factor_gt 0.0532
_refine_ls_shift/su_max 0.006
_refine_ls_shift/su_mean 0.000
_refine_ls_structure_factor_coef Fsqd
_refine_ls_weighting_details 'calc w=1/[\s^2^(Fo^2^)+(0.0464P)^2^+0.6777P] where P=(Fo^2^+2Fc^2^)/3'
_refine_ls_weighting_scheme calc
_refine_ls_wR_factor_gt 0.1194
_refine_ls_wR_factor_ref 0.1276
_reflns_number_gt 7935
_reflns_number_total 9628
_reflns_threshold_expression >2sigma(I)
_cod_data_source_file b307471d.txt
_cod_data_source_block nakamura7
_cod_depositor_comments
;
The following automatic conversions were performed:
'_symmetry_cell_setting' value 'Triclinic' changed to 'triclinic'
according to '/home/saulius/struct/CIF-dictionaries/cif_core.dic'
dictionary named 'cif_core.dic' version 2.4.1 from 2010-06-29.

Automatic conversion script
Id: cif_fix_enum 1527 2010-12-29 10:47:43Z saulius 
;
_cod_original_sg_symbol_H-M P-1
_cod_database_code 7204718

loop_
_symmetry_equiv_pos_as_xyz
'x, y, z'
'-x, -y, -z'

loop_
_atom_site_label
_atom_site_type_symbol
_atom_site_fract_x
_atom_site_fract_y
_atom_site_fract_z
_atom_site_U_iso_or_equiv
_atom_site_adp_type
_atom_site_occupancy
_atom_site_symmetry_multiplicity
_atom_site_calc_flag
_atom_site_refinement_flags
_atom_site_disorder_assembly
_atom_site_disorder_group
C1 C 0.36591(15) 0.69128(13) 0.22025(11) 0.0159(3) Uani 1 1 d . . .
H1 H 0.4134 0.6657 0.2676 0.019 Uiso 1 1 calc R . .
C2 C 0.43140(15) 0.69969(13) 0.13189(11) 0.0142(3) Uani 1 1 d . . .
C3 C 0.35833(16) 0.73755(14) 0.06204(11) 0.0185(4) Uani 1 1 d . . .
C4 C 0.22567(16) 0.76655(14) 0.08083(11) 0.0199(4) Uani 1 1 d . . .
H4 H 0.1783 0.7903 0.0336 0.024 Uiso 1 1 calc R . .
C5 C 0.16356(15) 0.76022(13) 0.16957(11) 0.0163(3) Uani 1 1 d . . .
C6 C 0.23368(15) 0.71890(13) 0.24169(11) 0.0148(3) Uani 1 1 d . . .
C7 C 0.16603(15) 0.70209(13) 0.33952(11) 0.0155(3) Uani 1 1 d . . .
H7 H 0.0739 0.7297 0.3366 0.019 Uiso 1 1 calc R . .
C8 C 0.20250(17) 0.58259(14) 0.38487(12) 0.0217(4) Uani 1 1 d . . .
H8A H 0.1878 0.5467 0.3479 0.032 Uiso 1 1 calc R . .
H8B H 0.1510 0.5732 0.4435 0.032 Uiso 1 1 calc R . .
H8C H 0.2916 0.5526 0.3918 0.032 Uiso 1 1 calc R . .
O9 O 0.42123(13) 0.74799(15) -0.02493(9) 0.0422(5) Uani 1 1 d . . .
O10 O 0.03259(11) 0.79698(11) 0.18963(8) 0.0226(3) Uani 1 1 d . . .
C11 C 0.27053(15) 0.72182(13) 0.45503(11) 0.0150(3) Uani 1 1 d . . .
H11 H 0.3180 0.6486 0.4642 0.018 Uiso 1 1 calc R . .
C12 C 0.18520(15) 0.76710(13) 0.39232(11) 0.0147(3) Uani 1 1 d . . .
C13 C 0.11649(15) 0.87718(14) 0.37899(11) 0.0162(3) Uani 1 1 d . . .
C14 C 0.12931(16) 0.93727(14) 0.42881(11) 0.0186(4) Uani 1 1 d . . .
H14 H 0.0802 1.0101 0.4207 0.022 Uiso 1 1 calc R . .
C15 C 0.21485(15) 0.88935(14) 0.49055(11) 0.0167(3) Uani 1 1 d . . .
C16 C 0.28901(15) 0.77981(14) 0.50478(11) 0.0153(3) Uani 1 1 d . . .
C17 C 0.38730(15) 0.72844(14) 0.56963(11) 0.0169(3) Uani 1 1 d . . .
H17 H 0.3470 0.7579 0.6236 0.020 Uiso 1 1 calc R . .
C18 C 0.42451(17) 0.60670(14) 0.60209(12) 0.0211(4) Uani 1 1 d . . .
H18A H 0.4861 0.5791 0.6430 0.032 Uiso 1 1 calc R . .
H18B H 0.4614 0.5748 0.5508 0.032 Uiso 1 1 calc R . .
H18C H 0.3494 0.5897 0.6329 0.032 Uiso 1 1 calc R . .
O19 O 0.03511(12) 0.93255(10) 0.31516(8) 0.0211(3) Uani 1 1 d . . .
O20 O 0.22361(12) 0.95521(10) 0.53588(9) 0.0225(3) Uani 1 1 d . . .
C21 C 0.59525(15) 0.71892(13) 0.45904(11) 0.0160(3) Uani 1 1 d . . .
H21 H 0.5830 0.6695 0.4376 0.019 Uiso 1 1 calc R . .
C22 C 0.50507(15) 0.76064(14) 0.52878(11) 0.0160(3) Uani 1 1 d . . .
C23 C 0.52393(15) 0.83638(14) 0.55835(11) 0.0170(3) Uani 1 1 d . . .
C24 C 0.63034(16) 0.86702(14) 0.52075(11) 0.0180(3) Uani 1 1 d . . .
H24 H 0.6422 0.9172 0.5415 0.022 Uiso 1 1 calc R . .
C25 C 0.71810(15) 0.82236(14) 0.45244(11) 0.0168(3) Uani 1 1 d . . .
C26 C 0.70288(15) 0.74730(13) 0.41971(11) 0.0154(3) Uani 1 1 d . . .
C27 C 0.79584(15) 0.70315(13) 0.34054(11) 0.0152(3) Uani 1 1 d . . .
H27 H 0.8660 0.7304 0.3269 0.018 Uiso 1 1 calc R . .
C28 C 0.85605(16) 0.58075(14) 0.36485(12) 0.0202(4) Uani 1 1 d . . .
H28A H 0.8962 0.5576 0.4180 0.030 Uiso 1 1 calc R . .
H28B H 0.9193 0.5569 0.3151 0.030 Uiso 1 1 calc R . .
H28C H 0.7905 0.5508 0.3767 0.030 Uiso 1 1 calc R . .
O29 O 0.43190(11) 0.88330(10) 0.62302(8) 0.0201(3) Uani 1 1 d . . .
O30 O 0.82239(11) 0.85326(11) 0.41087(8) 0.0205(3) Uani 1 1 d . . .
C31 C 0.68847(15) 0.68974(13) 0.22252(11) 0.0146(3) Uani 1 1 d . . .
H31 H 0.7074 0.6172 0.2502 0.017 Uiso 1 1 calc R . .
C32 C 0.72951(14) 0.74896(13) 0.25658(11) 0.0140(3) Uani 1 1 d . . .
C33 C 0.70211(15) 0.85734(13) 0.21247(11) 0.0156(3) Uani 1 1 d . . .
C34 C 0.63372(15) 0.90376(13) 0.14049(11) 0.0160(3) Uani 1 1 d . . .
H34 H 0.6155 0.9762 0.1126 0.019 Uiso 1 1 calc R . .
C35 C 0.59244(15) 0.84265(13) 0.10996(11) 0.0148(3) Uani 1 1 d . . .
C36 C 0.62070(15) 0.73291(13) 0.14940(11) 0.0142(3) Uani 1 1 d . . .
C37 C 0.57675(15) 0.66882(13) 0.11091(11) 0.0148(3) Uani 1 1 d . . .
H37 H 0.5984 0.6892 0.0447 0.018 Uiso 1 1 calc R . .
C38 C 0.64408(16) 0.54752(14) 0.13957(12) 0.0207(4) Uani 1 1 d . . .
H38A H 0.6117 0.5125 0.1126 0.031 Uiso 1 1 calc R . .
H38B H 0.6280 0.5244 0.2045 0.031 Uiso 1 1 calc R . .
H38C H 0.7348 0.5293 0.1197 0.031 Uiso 1 1 calc R . .
O39 O 0.74074(12) 0.92380(10) 0.23797(9) 0.0199(3) Uani 1 1 d . . .
O40 O 0.52294(12) 0.89095(11) 0.03908(8) 0.0186(3) Uani 1 1 d . . .
C41 C 0.78825(16) 0.89218(15) -0.09879(11) 0.0200(4) Uani 1 1 d . . .
C42 C 0.85299(18) 0.78922(16) -0.05057(13) 0.0273(4) Uani 1 1 d . . .
H42 H 0.8504 0.7293 -0.0624 0.033 Uiso 1 1 calc R . .
C43 C 0.92102(18) 0.77750(17) 0.01496(13) 0.0298(4) Uani 1 1 d . . .
H43 H 0.9626 0.7084 0.0472 0.036 Uiso 1 1 calc R . .
N44 N 0.93046(14) 0.85943(14) 0.03468(10) 0.0258(4) Uani 1 1 d . . .
C45 C 0.87095(16) 0.95781(17) -0.01323(12) 0.0245(4) Uani 1 1 d . . .
H45 H 0.8777 1.0160 -0.0013 0.029 Uiso 1 1 calc R . .
C46 C 0.79980(16) 0.97750(15) -0.07968(12) 0.0212(4) Uani 1 1 d . . .
H46 H 0.7601 1.0474 -0.1113 0.025 Uiso 1 1 calc R . .
C47 C 0.70700(15) 0.90880(14) -0.16568(11) 0.0179(3) Uani 1 1 d . . .
C48 C 0.67850(16) 1.00019(15) -0.23613(11) 0.0210(4) Uani 1 1 d . . .
H48 H 0.7114 1.0531 -0.2434 0.025 Uiso 1 1 calc R . .
C49 C 0.60067(16) 1.01178(16) -0.29545(12) 0.0222(4) Uani 1 1 d . . .
H49 H 0.5829 1.0732 -0.3425 0.027 Uiso 1 1 calc R . .
N50 N 0.55008(13) 0.93921(12) -0.28843(10) 0.0198(3) Uani 1 1 d . . .
C51 C 0.57628(17) 0.85233(15) -0.21995(12) 0.0226(4) Uani 1 1 d . . .
H51 H 0.5407 0.8014 -0.2137 0.027 Uiso 1 1 calc R . .
C52 C 0.65305(18) 0.83396(15) -0.15808(12) 0.0234(4) Uani 1 1 d . . .
H52 H 0.6686 0.7719 -0.1116 0.028 Uiso 1 1 calc R . .
C61 C 0.2350(2) 0.43034(16) 0.19194(16) 0.0349(5) Uani 1 1 d . . .
C62 C 0.1580(2) 0.47669(18) 0.12402(17) 0.0435(6) Uani 1 1 d . . .
H62 H 0.1830 0.5196 0.0698 0.052 Uiso 1 1 calc R . .
C63 C 0.0451(2) 0.4596(2) 0.13626(17) 0.0451(6) Uani 1 1 d . . .
H63 H -0.0062 0.4918 0.0907 0.054 Uiso 1 1 calc R . .
C64 C 0.0077(2) 0.39509(18) 0.21570(17) 0.0401(5) Uani 1 1 d . . .
H64 H -0.0684 0.3833 0.2231 0.048 Uiso 1 1 calc R . .
C65 C 0.08228(19) 0.34760(17) 0.28469(16) 0.0348(5) Uani 1 1 d . . .
C66 C 0.19447(19) 0.36745(16) 0.27153(16) 0.0333(5) Uani 1 1 d . . .
H66 H 0.2442 0.3373 0.3180 0.040 Uiso 1 1 calc R . .
C67 C 0.3599(2) 0.4469(2) 0.1773(2) 0.0527(7) Uani 1 1 d . . .
H67A H 0.4005 0.4097 0.2306 0.079 Uiso 1 1 calc R . .
H67B H 0.3439 0.5222 0.1655 0.079 Uiso 1 1 calc R . .
H67C H 0.4151 0.4194 0.1264 0.079 Uiso 1 1 calc R . .
C68 C 0.0445(3) 0.2756(2) 0.3723(2) 0.0609(8) Uani 1 1 d . . .
H68A H -0.0415 0.2800 0.3749 0.091 Uiso 1 1 calc R . .
H68B H 0.0487 0.2983 0.4228 0.091 Uiso 1 1 calc R . .
H68C H 0.1023 0.2028 0.3747 0.091 Uiso 1 1 calc R . .
O71 O 0.74416(15) 0.12380(12) 0.14286(10) 0.0331(4) Uani 1 1 d . . .
C72 C 0.81871(18) 0.14529(16) 0.18825(13) 0.0263(4) Uani 1 1 d . . .
H72A H 0.9092 0.1150 0.1650 0.032 Uiso 1 1 calc R . .
H72B H 0.8056 0.1133 0.2528 0.032 Uiso 1 1 calc R . .
C73 C 0.7779(3) 0.2642(2) 0.17249(19) 0.0547(7) Uani 1 1 d . . .
H73A H 0.8273 0.2805 0.2029 0.082 Uiso 1 1 calc R . .
H73B H 0.6884 0.2933 0.1959 0.082 Uiso 1 1 calc R . .
H73C H 0.7916 0.2951 0.1085 0.082 Uiso 1 1 calc R . .
H9 H 0.368(2) 0.781(2) -0.0602(17) 0.047(7) Uiso 1 1 d . . .
H10 H -0.004(2) 0.8225(19) 0.1373(16) 0.043(7) Uiso 1 1 d . . .
H19 H 0.034(2) 0.891(2) 0.2873(17) 0.043(7) Uiso 1 1 d . . .
H20 H 0.285(2) 0.9213(18) 0.5686(15) 0.037(6) Uiso 1 1 d . . .
H29 H 0.466(2) 0.918(2) 0.6470(17) 0.052(7) Uiso 1 1 d . . .
H30 H 0.818(2) 0.906(2) 0.4340(16) 0.047(7) Uiso 1 1 d . . .
H39 H 0.780(2) 0.893(2) 0.2849(17) 0.045(7) Uiso 1 1 d . . .
H40A H 0.506(4) 0.851(3) 0.021(3) 0.041(12) Uiso 0.60 1 d P . .
H40B H 0.512(4) 0.960(4) 0.027(3) 0.013(12) Uiso 0.40 1 d P . .
H71 H 0.740(2) 0.061(2) 0.1684(18) 0.053(8) Uiso 1 1 d . . .

loop_
_atom_site_aniso_label
_atom_site_aniso_U_11
_atom_site_aniso_U_22
_atom_site_aniso_U_33
_atom_site_aniso_U_23
_atom_site_aniso_U_13
_atom_site_aniso_U_12
C1 0.0159(8) 0.0174(8) 0.0149(8) -0.0006(6) -0.0080(6) -0.0053(7)
C2 0.0141(8) 0.0113(7) 0.0179(8) -0.0014(6) -0.0048(6) -0.0054(6)
C3 0.0176(8) 0.0231(9) 0.0141(8) -0.0024(7) -0.0032(6) -0.0076(7)
C4 0.0164(8) 0.0265(9) 0.0161(8) -0.0026(7) -0.0077(6) -0.0055(7)
C5 0.0143(8) 0.0177(8) 0.0184(8) -0.0028(7) -0.0037(6) -0.0074(7)
C6 0.0156(8) 0.0156(8) 0.0143(8) -0.0027(6) -0.0027(6) -0.0071(7)
C7 0.0124(7) 0.0208(8) 0.0136(8) -0.0024(6) -0.0035(6) -0.0065(7)
C8 0.0277(9) 0.0236(9) 0.0177(9) -0.0016(7) -0.0050(7) -0.0145(8)
O9 0.0156(7) 0.0865(13) 0.0122(7) -0.0043(7) -0.0038(5) -0.0105(8)
O10 0.0118(6) 0.0357(7) 0.0174(6) -0.0039(5) -0.0058(5) -0.0052(5)
C11 0.0116(7) 0.0160(8) 0.0149(8) -0.0017(6) -0.0012(6) -0.0044(6)
C12 0.0124(7) 0.0193(8) 0.0133(8) -0.0035(6) -0.0001(6) -0.0079(7)
C13 0.0110(7) 0.0216(9) 0.0144(8) -0.0006(6) -0.0027(6) -0.0064(7)
C14 0.0144(8) 0.0156(8) 0.0217(9) -0.0025(7) -0.0004(6) -0.0040(7)
C15 0.0149(8) 0.0220(9) 0.0160(8) -0.0070(7) 0.0013(6) -0.0096(7)
C16 0.0114(7) 0.0216(9) 0.0126(8) -0.0027(6) -0.0001(6) -0.0075(7)
C17 0.0158(8) 0.0224(9) 0.0141(8) -0.0040(7) -0.0024(6) -0.0085(7)
C18 0.0211(9) 0.0236(9) 0.0196(9) 0.0033(7) -0.0094(7) -0.0112(8)
O19 0.0189(6) 0.0207(7) 0.0213(7) -0.0008(5) -0.0097(5) -0.0038(5)
O20 0.0197(6) 0.0231(7) 0.0287(7) -0.0115(6) -0.0060(5) -0.0061(6)
C21 0.0177(8) 0.0165(8) 0.0165(8) -0.0033(6) -0.0069(6) -0.0066(7)
C22 0.0139(8) 0.0203(8) 0.0142(8) -0.0009(6) -0.0054(6) -0.0070(7)
C23 0.0144(8) 0.0222(9) 0.0144(8) -0.0041(7) -0.0033(6) -0.0060(7)
C24 0.0184(8) 0.0219(9) 0.0182(8) -0.0068(7) -0.0046(6) -0.0087(7)
C25 0.0144(8) 0.0211(9) 0.0167(8) -0.0025(7) -0.0045(6) -0.0081(7)
C26 0.0137(8) 0.0166(8) 0.0149(8) -0.0037(6) -0.0037(6) -0.0038(7)
C27 0.0124(7) 0.0167(8) 0.0173(8) -0.0055(6) -0.0028(6) -0.0047(6)
C28 0.0194(8) 0.0189(9) 0.0204(9) -0.0045(7) -0.0074(7) -0.0022(7)
O29 0.0154(6) 0.0312(7) 0.0192(6) -0.0128(5) -0.0004(5) -0.0101(5)
O30 0.0174(6) 0.0269(7) 0.0230(6) -0.0115(5) 0.0016(5) -0.0123(5)
C31 0.0134(7) 0.0125(8) 0.0160(8) -0.0017(6) -0.0012(6) -0.0047(6)
C32 0.0096(7) 0.0142(8) 0.0164(8) -0.0033(6) -0.0012(6) -0.0033(6)
C33 0.0121(7) 0.0156(8) 0.0196(8) -0.0052(7) 0.0001(6) -0.0061(6)
C34 0.0137(8) 0.0106(7) 0.0191(8) -0.0003(6) -0.0009(6) -0.0031(6)
C35 0.0098(7) 0.0170(8) 0.0145(8) -0.0011(6) -0.0022(6) -0.0035(6)
C36 0.0098(7) 0.0148(8) 0.0170(8) -0.0033(6) -0.0010(6) -0.0043(6)
C37 0.0142(8) 0.0167(8) 0.0134(8) -0.0030(6) -0.0037(6) -0.0049(7)
C38 0.0191(8) 0.0171(8) 0.0276(9) -0.0085(7) -0.0071(7) -0.0036(7)
O39 0.0207(6) 0.0167(6) 0.0257(7) -0.0043(5) -0.0070(5) -0.0082(5)
O40 0.0200(6) 0.0155(6) 0.0219(6) -0.0012(5) -0.0102(5) -0.0060(5)
C41 0.0125(8) 0.0290(10) 0.0163(8) -0.0070(7) -0.0017(6) -0.0043(7)
C42 0.0238(9) 0.0260(10) 0.0269(10) -0.0104(8) -0.0077(8) 0.0017(8)
C43 0.0214(9) 0.0328(11) 0.0253(10) -0.0072(8) -0.0098(8) 0.0043(8)
N44 0.0140(7) 0.0416(10) 0.0193(8) -0.0086(7) -0.0043(6) -0.0052(7)
C45 0.0174(8) 0.0372(11) 0.0209(9) -0.0069(8) -0.0031(7) -0.0114(8)
C46 0.0160(8) 0.0306(10) 0.0169(8) -0.0039(7) -0.0028(6) -0.0092(8)
C47 0.0128(8) 0.0246(9) 0.0150(8) -0.0087(7) -0.0008(6) -0.0032(7)
C48 0.0192(8) 0.0293(10) 0.0168(8) -0.0038(7) -0.0013(7) -0.0129(8)
C49 0.0184(8) 0.0312(10) 0.0150(8) -0.0023(7) -0.0029(7) -0.0092(8)
N50 0.0149(7) 0.0283(8) 0.0165(7) -0.0103(6) -0.0008(5) -0.0054(6)
C51 0.0237(9) 0.0244(9) 0.0236(9) -0.0111(7) -0.0051(7) -0.0077(8)
C52 0.0291(10) 0.0200(9) 0.0211(9) -0.0050(7) -0.0086(7) -0.0059(8)
C61 0.0297(11) 0.0240(10) 0.0542(14) -0.0204(10) -0.0035(10) -0.0061(9)
C62 0.0499(14) 0.0313(12) 0.0427(13) -0.0081(10) -0.0037(11) -0.0106(11)
C63 0.0466(14) 0.0411(14) 0.0494(15) -0.0170(11) -0.0172(12) -0.0070(11)
C64 0.0283(11) 0.0382(13) 0.0614(16) -0.0264(12) -0.0088(10) -0.0075(10)
C65 0.0268(10) 0.0254(10) 0.0490(13) -0.0177(10) 0.0011(9) -0.0035(9)
C66 0.0270(10) 0.0268(11) 0.0462(13) -0.0172(9) -0.0087(9) -0.0015(9)
C67 0.0399(13) 0.0373(14) 0.086(2) -0.0271(14) 0.0031(13) -0.0170(11)
C68 0.0487(15) 0.0508(17) 0.0669(19) -0.0067(14) 0.0077(13) -0.0168(13)
O71 0.0477(9) 0.0299(8) 0.0307(8) 0.0078(6) -0.0247(7) -0.0225(7)
C72 0.0258(9) 0.0312(10) 0.0262(10) -0.0066(8) -0.0055(8) -0.0136(8)
C73 0.081(2) 0.0383(14) 0.0553(16) -0.0173(12) -0.0021(14) -0.0316(14)

loop_
_atom_type_symbol
_atom_type_description
_atom_type_scat_dispersion_real
_atom_type_scat_dispersion_imag
_atom_type_scat_source
C C 0.0033 0.0016 'International Tables Vol C Tables 4.2.6.8 and 6.1.1.4'
H H 0.0000 0.0000 'International Tables Vol C Tables 4.2.6.8 and 6.1.1.4'
N N 0.0061 0.0033 'International Tables Vol C Tables 4.2.6.8 and 6.1.1.4'
O O 0.0106 0.0060 'International Tables Vol C Tables 4.2.6.8 and 6.1.1.4'

loop_
_geom_angle_atom_site_label_1
_geom_angle_atom_site_label_2
_geom_angle_atom_site_label_3
_geom_angle
_geom_angle_site_symmetry_1
_geom_angle_site_symmetry_3
_geom_angle_publ_flag
C6 C1 C2 123.69(15) . . ?
C1 C2 C3 117.15(14) . . ?
C1 C2 C37 122.23(14) . . ?
C3 C2 C37 120.61(14) . . ?
O9 C3 C4 121.50(15) . . ?
O9 C3 C2 117.67(15) . . ?
C4 C3 C2 120.80(15) . . ?
C5 C4 C3 120.33(15) . . ?
O10 C5 C4 121.64(15) . . ?
O10 C5 C6 117.74(15) . . ?
C4 C5 C6 120.59(15) . . ?
C1 C6 C5 117.33(15) . . ?
C1 C6 C7 122.21(14) . . ?
C5 C6 C7 120.44(14) . . ?
C12 C7 C6 112.03(13) . . ?
C12 C7 C8 114.08(13) . . ?
C6 C7 C8 110.62(14) . . ?
C12 C11 C16 123.82(16) . . ?
C11 C12 C13 116.93(15) . . ?
C11 C12 C7 122.83(15) . . ?
C13 C12 C7 120.23(14) . . ?
O19 C13 C14 116.32(15) . . ?
O19 C13 C12 122.57(15) . . ?
C14 C13 C12 121.10(15) . . ?
C15 C14 C13 120.19(16) . . ?
O20 C15 C14 116.50(16) . . ?
O20 C15 C16 122.38(15) . . ?
C14 C15 C16 121.12(16) . . ?
C11 C16 C15 116.78(15) . . ?
C11 C16 C17 122.26(15) . . ?
C15 C16 C17 120.94(15) . . ?
C16 C17 C22 110.96(13) . . ?
C16 C17 C18 113.41(14) . . ?
C22 C17 C18 111.71(14) . . ?
C22 C21 C26 123.39(16) . . ?
C21 C22 C23 117.26(15) . . ?
C21 C22 C17 121.91(15) . . ?
C23 C22 C17 120.79(15) . . ?
O29 C23 C24 120.74(15) . . ?
O29 C23 C22 118.07(14) . . ?
C24 C23 C22 121.14(16) . . ?
C25 C24 C23 119.47(16) . . ?
O30 C25 C24 121.46(15) . . ?
O30 C25 C26 116.85(15) . . ?
C24 C25 C26 121.64(15) . . ?
C21 C26 C25 117.08(15) . . ?
C21 C26 C27 121.42(15) . . ?
C25 C26 C27 121.40(14) . . ?
C32 C27 C26 109.53(13) . . ?
C32 C27 C28 114.01(14) . . ?
C26 C27 C28 112.29(14) . . ?
C32 C31 C36 123.70(15) . . ?
C31 C32 C33 116.88(15) . . ?
C31 C32 C27 123.49(14) . . ?
C33 C32 C27 119.57(15) . . ?
O39 C33 C34 116.16(14) . . ?
O39 C33 C32 122.52(15) . . ?
C34 C33 C32 121.33(15) . . ?
C35 C34 C33 119.94(15) . . ?
O40 C35 C34 118.90(15) . . ?
O40 C35 C36 119.77(15) . . ?
C34 C35 C36 121.33(15) . . ?
C31 C36 C35 116.76(15) . . ?
C31 C36 C37 124.19(15) . . ?
C35 C36 C37 119.05(14) . . ?
C36 C37 C2 111.15(13) . . ?
C36 C37 C38 114.21(13) . . ?
C2 C37 C38 110.98(13) . . ?
C46 C41 C42 117.31(16) . . ?
C46 C41 C47 121.83(16) . . ?
C42 C41 C47 120.83(17) . . ?
C43 C42 C41 119.10(19) . . ?
N44 C43 C42 123.76(18) . . ?
C43 N44 C45 116.97(16) . . ?
N44 C45 C46 123.39(19) . . ?
C45 C46 C41 119.44(17) . . ?
C52 C47 C48 117.22(16) . . ?
C52 C47 C41 120.61(16) . . ?
C48 C47 C41 122.14(16) . . ?
C49 C48 C47 119.43(17) . . ?
N50 C49 C48 123.15(17) . . ?
C49 N50 C51 117.19(15) . . ?
N50 C51 C52 123.60(17) . . ?
C51 C52 C47 119.41(17) . . ?
C66 C61 C62 118.0(2) . . ?
C66 C61 C67 121.6(2) . . ?
C62 C61 C67 120.4(2) . . ?
C63 C62 C61 120.6(2) . . ?
C62 C63 C64 120.3(2) . . ?
C63 C64 C65 120.5(2) . . ?
C66 C65 C64 118.1(2) . . ?
C66 C65 C68 120.0(2) . . ?
C64 C65 C68 121.8(2) . . ?
C61 C66 C65 122.3(2) . . ?
O71 C72 C73 108.13(17) . . ?

loop_
_geom_bond_atom_site_label_1
_geom_bond_atom_site_label_2
_geom_bond_distance
_geom_bond_site_symmetry_2
_geom_bond_publ_flag
C1 C6 1.387(2) . ?
C1 C2 1.391(2) . ?
C2 C3 1.393(2) . ?
C2 C37 1.523(2) . ?
C3 O9 1.363(2) . ?
C3 C4 1.389(2) . ?
C4 C5 1.385(2) . ?
C5 O10 1.3666(19) . ?
C5 C6 1.396(2) . ?
C6 C7 1.524(2) . ?
C7 C12 1.517(2) . ?
C7 C8 1.526(2) . ?
C11 C12 1.393(2) . ?
C11 C16 1.394(2) . ?
C12 C13 1.394(2) . ?
C13 O19 1.3752(19) . ?
C13 C14 1.385(2) . ?
C14 C15 1.382(2) . ?
C15 O20 1.377(2) . ?
C15 C16 1.398(2) . ?
C16 C17 1.520(2) . ?
C17 C22 1.527(2) . ?
C17 C18 1.528(2) . ?
C21 C22 1.391(2) . ?
C21 C26 1.392(2) . ?
C22 C23 1.394(2) . ?
C23 O29 1.371(2) . ?
C23 C24 1.393(2) . ?
C24 C25 1.381(2) . ?
C25 O30 1.3805(19) . ?
C25 C26 1.393(2) . ?
C26 C27 1.525(2) . ?
C27 C32 1.524(2) . ?
C27 C28 1.527(2) . ?
C31 C32 1.390(2) . ?
C31 C36 1.391(2) . ?
C32 C33 1.398(2) . ?
C33 O39 1.377(2) . ?
C33 C34 1.379(2) . ?
C34 C35 1.379(2) . ?
C35 O40 1.3725(19) . ?
C35 C36 1.400(2) . ?
C36 C37 1.517(2) . ?
C37 C38 1.525(2) . ?
C41 C46 1.385(3) . ?
C41 C42 1.395(2) . ?
C41 C47 1.487(2) . ?
C42 C43 1.380(3) . ?
C43 N44 1.331(3) . ?
N44 C45 1.336(2) . ?
C45 C46 1.383(2) . ?
C47 C52 1.387(3) . ?
C47 C48 1.390(2) . ?
C48 C49 1.385(2) . ?
C49 N50 1.332(2) . ?
N50 C51 1.334(2) . ?
C51 C52 1.376(2) . ?
C61 C66 1.379(3) . ?
C61 C62 1.390(3) . ?
C61 C67 1.501(3) . ?
C62 C63 1.373(3) . ?
C63 C64 1.377(3) . ?
C64 C65 1.385(3) . ?
C65 C66 1.385(3) . ?
C65 C68 1.510(3) . ?
O71 C72 1.415(2) . ?
C72 C73 1.492(3) . ?
